data_7019604
loop_
_publ_author_name
'Dey, Sandeep Kumar'
'Das, Gopal'

_publ_section_title
;
 Selective inclusion of PO(4)(3-) within persistent dimeric capsules of a
 tris(thiourea) receptor and evidence of cation/solvent sealed
 unimolecular capsules.
;
_journal_issue 29
_journal_name_full 'Dalton transactions (Cambridge, England : 2003)'
_journal_page_first 8960
_journal_page_last 8972
_journal_paper_doi 10.1039/c2dt30687e
_journal_volume 41
_journal_year 2012
_chemical_formula_moiety 'C27 H30 N10 O6 S3, C16 H36 N, 2(C2 H6 O S), F'
_chemical_formula_sum 'C47 H78 F N11 O8 S5'
_chemical_formula_weight 1104.55
_chemical_name_systematic
;
?
;
_space_group_IT_number 15
_symmetry_cell_setting monoclinic
_symmetry_space_group_name_Hall '-C 2yc'
_symmetry_space_group_name_H-M 'C 1 2/c 1'
_atom_sites_solution_hydrogens geom
_atom_sites_solution_primary direct
_atom_sites_solution_secondary difmap
_audit_creation_method SHELXL-97
_cell_angle_alpha 90.00
_cell_angle_beta 117.856(7)
_cell_angle_gamma 90.00
_cell_formula_units_Z 8
_cell_length_a 35.832(3)
_cell_length_b 13.5139(14)
_cell_length_c 27.699(3)
_cell_measurement_reflns_used 9440
_cell_measurement_temperature 298(2)
_cell_measurement_theta_max 23.12
_cell_measurement_theta_min 2.23
_cell_volume 11858(2)
_computing_cell_refinement 'Bruker SMART'
_computing_data_collection 'Bruker SMART'
_computing_data_reduction 'Bruker SAINT'
_computing_molecular_graphics 'Bruker SHELXTL'
_computing_publication_material 'Mercury 2.3'
_computing_structure_refinement 'SHELXL-97 (Sheldrick, 1997)'
_computing_structure_solution 'SHELXS-97 (Sheldrick, 1990)'
_diffrn_ambient_temperature 298(2)
_diffrn_measured_fraction_theta_full 0.988
_diffrn_measured_fraction_theta_max 0.988
_diffrn_measurement_device_type 'CCD area detector'
_diffrn_measurement_method 'phi and omega scans'
_diffrn_radiation_monochromator graphite
_diffrn_radiation_source 'fine-focus sealed tube'
_diffrn_radiation_type MoK\a
_diffrn_radiation_wavelength 0.71073
_diffrn_reflns_av_R_equivalents 0.1125
_diffrn_reflns_av_sigmaI/netI 0.1345
_diffrn_reflns_limit_h_max 47
_diffrn_reflns_limit_h_min -47
_diffrn_reflns_limit_k_max 18
_diffrn_reflns_limit_k_min -18
_diffrn_reflns_limit_l_max 36
_diffrn_reflns_limit_l_min -36
_diffrn_reflns_number 47212
_diffrn_reflns_theta_full 28.42
_diffrn_reflns_theta_max 28.42
_diffrn_reflns_theta_min 1.29
_exptl_absorpt_coefficient_mu 0.255
_exptl_absorpt_correction_T_max 0.938
_exptl_absorpt_correction_T_min 0.896
_exptl_absorpt_correction_type multi-scan
_exptl_absorpt_process_details SADABS
_exptl_crystal_colour yellow
_exptl_crystal_density_diffrn 1.237
_exptl_crystal_density_method 'not measured'
_exptl_crystal_description block
_exptl_crystal_F_000 4720
_exptl_crystal_size_max 0.48
_exptl_crystal_size_mid 0.36
_exptl_crystal_size_min 0.25
_refine_diff_density_max 0.624
_refine_diff_density_min -0.681
_refine_diff_density_rms 0.054
_refine_ls_extinction_method none
_refine_ls_goodness_of_fit_ref 0.943
_refine_ls_hydrogen_treatment none
_refine_ls_matrix_type full
_refine_ls_number_parameters 653
_refine_ls_number_reflns 14739
_refine_ls_number_restraints 6
_refine_ls_restrained_S_all 1.020
_refine_ls_R_factor_all 0.1284
_refine_ls_R_factor_gt 0.0979
_refine_ls_shift/su_max 0.016
_refine_ls_shift/su_mean 0.007
_refine_ls_structure_factor_coef Fsqd
_refine_ls_weighting_details 'calc w=1/[\s^2^(Fo^2^)+(0.1700P)^2^+0.0010P] where P=(Fo^2^+2Fc^2^)/3'
_refine_ls_weighting_scheme calc
_refine_ls_wR_factor_gt 0.1913
_refine_ls_wR_factor_ref 0.2458
_reflns_number_gt 12704
_reflns_number_total 14739
_reflns_threshold_expression >2sigma(I)
_cod_data_source_file c2dt30687e.txt
_cod_data_source_block fluoride
_cod_depositor_comments
;
The following automatic conversions were performed:

'_symmetry_cell_setting' value 'Monoclinic' changed to 'monoclinic'
according to /home/saulius/struct/CIF-dictionaries/cif_core.dic
dictionary named 'cif_core.dic' version 2.4.1 from
2010-06-29.

'_exptl_absorpt_correction_type' value 'Multi-scan'
changed to 'multi-scan' according to
/home/saulius/struct/CIF-dictionaries/cif_core.dic dictionary named
'cif_core.dic' version 2.4.1 from 2010-06-29.

Automatic conversion script
Id: cif_fix_values 1891 2012-01-12 08:04:46Z andrius 
;
_cod_original_sg_symbol_H-M C2/c
_cod_database_code 7019604

loop_
_symmetry_equiv_pos_as_xyz
'x, y, z'
'-x, y, -z+1/2'
'x+1/2, y+1/2, z'
'-x+1/2, y+1/2, -z+1/2'
'-x, -y, -z'
'x, -y, z-1/2'
'-x+1/2, -y+1/2, -z'
'x+1/2, -y+1/2, z-1/2'

loop_
_atom_site_label
_atom_site_type_symbol
_atom_site_fract_x
_atom_site_fract_y
_atom_site_fract_z
_atom_site_U_iso_or_equiv
_atom_site_adp_type
_atom_site_occupancy
_atom_site_symmetry_multiplicity
_atom_site_calc_flag
_atom_site_refinement_flags
S3 S 0.21183(6) 0.3399(2) 0.21988(7) 0.1287(9) Uani 1 1 d .
S1 S -0.05770(7) 0.4584(2) 0.08401(9) 0.1307(9) Uani 1 1 d .
S2 S 0.06736(8) -0.10587(18) 0.15266(9) 0.1272(8) Uani 1 1 d .
O1 O -0.0591(3) 0.3911(7) -0.1990(3) 0.187(3) Uani 1 1 d .
O2 O -0.1091(3) 0.4809(7) -0.1996(3) 0.170(3) Uani 1 1 d .
O3 O 0.0536(2) -0.0505(6) -0.1393(3) 0.150(3) Uani 1 1 d .
O4 O 0.0574(3) -0.1949(7) -0.1082(3) 0.182(3) Uani 1 1 d .
O5 O 0.1715(3) 0.2947(8) -0.0805(3) 0.203(4) Uani 1 1 d .
O6 O 0.2292(3) 0.3575(7) -0.0255(3) 0.178(3) Uani 1 1 d .
N1 N 0.07159(18) 0.2491(5) 0.2302(2) 0.0894(17) Uani 1 1 d .
N2 N 0.01522(17) 0.3670(5) 0.1394(2) 0.0957(18) Uani 1 1 d .
H2N H 0.0376 0.3416 0.1403 0.115 Uiso 1 1 calc R
N3 N -0.00658(15) 0.3705(4) 0.0498(2) 0.0830(15) Uani 1 1 d D
H3N H 0.0160 0.3356 0.0607 0.100 Uiso 1 1 calc RD
N4 N -0.0786(3) 0.4271(7) -0.1762(3) 0.134(3) Uani 1 1 d .
N5 N 0.05313(18) 0.0830(6) 0.1601(2) 0.0924(17) Uani 1 1 d D
N6 N 0.05670(16) 0.0458(5) 0.0836(2) 0.0824(15) Uani 1 1 d D
N7 N 0.0558(2) -0.1074(8) -0.1040(3) 0.116(2) Uani 1 1 d .
N8 N 0.13530(19) 0.2915(5) 0.2012(2) 0.0875(17) Uani 1 1 d .
N9 N 0.14181(15) 0.3049(4) 0.12417(19) 0.0795(14) Uani 1 1 d D
N10 N 0.1948(3) 0.3249(6) -0.0368(3) 0.129(3) Uani 1 1 d .
C1 C 0.0555(2) 0.3447(7) 0.2384(3) 0.107(2) Uani 1 1 d .
H1A H 0.0760 0.3959 0.2435 0.129 Uiso 1 1 calc R
H1B H 0.0527 0.3412 0.2715 0.129 Uiso 1 1 calc R
C2 C 0.0131(2) 0.3736(6) 0.1909(3) 0.111(2) Uani 1 1 d .
H2A H -0.0087 0.3297 0.1897 0.133 Uiso 1 1 calc R
H2B H 0.0060 0.4406 0.1961 0.133 Uiso 1 1 calc R
C3 C -0.0151(2) 0.3975(5) 0.0913(3) 0.0878(19) Uani 1 1 d .
C4 C -0.0266(2) 0.3873(5) -0.0064(3) 0.0769(17) Uani 1 1 d .
C5 C -0.0092(2) 0.3439(5) -0.0355(3) 0.0876(19) Uani 1 1 d .
H5 H 0.0148 0.3051 -0.0168 0.105 Uiso 1 1 calc R
C6 C -0.0248(3) 0.3541(6) -0.0904(3) 0.100(2) Uani 1 1 d .
H6 H -0.0125 0.3218 -0.1090 0.120 Uiso 1 1 calc R
C7 C -0.0594(3) 0.4136(7) -0.1173(3) 0.102(2) Uani 1 1 d .
C8 C -0.0779(2) 0.4609(6) -0.0896(3) 0.102(2) Uani 1 1 d .
H8 H -0.1014 0.5011 -0.1084 0.123 Uiso 1 1 calc R
C9 C -0.0617(2) 0.4486(5) -0.0347(3) 0.0904(19) Uani 1 1 d .
H9 H -0.0740 0.4808 -0.0160 0.109 Uiso 1 1 calc R
C10 C 0.0464(2) 0.1664(7) 0.2337(3) 0.108(2) Uani 1 1 d .
H10A H 0.0167 0.1819 0.2121 0.129 Uiso 1 1 calc R
H10B H 0.0521 0.1584 0.2713 0.129 Uiso 1 1 calc R
C11 C 0.0556(2) 0.0710(7) 0.2138(3) 0.108(2) Uani 1 1 d .
H11A H 0.0836 0.0483 0.2395 0.129 Uiso 1 1 calc R
H11B H 0.0355 0.0211 0.2119 0.129 Uiso 1 1 calc R
C12 C 0.0588(2) 0.0104(6) 0.1312(3) 0.090(2) Uani 1 1 d .
C13 C 0.05610(17) 0.0014(6) 0.0387(3) 0.0768(17) Uani 1 1 d .
C14 C 0.05369(18) 0.0632(5) -0.0025(3) 0.0835(18) Uani 1 1 d .
H14 H 0.0521 0.1310 0.0021 0.100 Uiso 1 1 calc R
C15 C 0.05354(19) 0.0312(6) -0.0494(3) 0.0885(19) Uani 1 1 d .
H15 H 0.0523 0.0754 -0.0759 0.106 Uiso 1 1 calc R
C16 C 0.0553(2) -0.0677(8) -0.0555(3) 0.094(2) Uani 1 1 d .
C17 C 0.0568(2) -0.1332(6) -0.0167(3) 0.105(2) Uani 1 1 d .
H17 H 0.0578 -0.2009 -0.0221 0.126 Uiso 1 1 calc R
C18 C 0.0568(2) -0.0994(7) 0.0299(3) 0.094(2) Uani 1 1 d .
H18 H 0.0573 -0.1441 0.0557 0.113 Uiso 1 1 calc R
C19 C 0.1160(2) 0.2385(6) 0.2693(3) 0.103(2) Uani 1 1 d .
H19A H 0.1241 0.1699 0.2695 0.123 Uiso 1 1 calc R
H19B H 0.1197 0.2539 0.3054 0.123 Uiso 1 1 calc R
C20 C 0.1457(2) 0.3034(6) 0.2579(2) 0.098(2) Uani 1 1 d .
H20A H 0.1424 0.3721 0.2654 0.117 Uiso 1 1 calc R
H20B H 0.1747 0.2840 0.2812 0.117 Uiso 1 1 calc R
C21 C 0.16152(18) 0.3127(5) 0.1798(2) 0.0785(17) Uani 1 1 d .
C22 C 0.15741(18) 0.3159(5) 0.0870(2) 0.0749(17) Uani 1 1 d .
C23 C 0.1297(2) 0.2949(6) 0.0336(3) 0.097(2) Uani 1 1 d .
H23 H 0.1021 0.2778 0.0249 0.116 Uiso 1 1 calc R
C24 C 0.1407(2) 0.2980(6) -0.0078(3) 0.108(2) Uani 1 1 d .
H24 H 0.1213 0.2826 -0.0435 0.130 Uiso 1 1 calc R
C25 C 0.1813(3) 0.3245(6) 0.0056(3) 0.098(2) Uani 1 1 d .
C26 C 0.2092(2) 0.3479(6) 0.0575(3) 0.113(3) Uani 1 1 d .
H26 H 0.2364 0.3664 0.0655 0.136 Uiso 1 1 calc R
C27 C 0.1982(2) 0.3451(6) 0.0991(3) 0.108(3) Uani 1 1 d .
H27 H 0.2177 0.3623 0.1346 0.130 Uiso 1 1 calc R
N11 N 0.29519(15) 0.4793(5) 0.37752(19) 0.0836(15) Uani 1 1 d .
C28 C 0.3199(2) 0.5174(6) 0.4360(2) 0.101(2) Uani 1 1 d .
H28A H 0.3493 0.4992 0.4495 0.121 Uiso 1 1 calc R
H28B H 0.3185 0.5891 0.4350 0.121 Uiso 1 1 calc R
C29 C 0.3057(2) 0.4814(7) 0.4764(3) 0.111(2) Uani 1 1 d .
H29A H 0.2763 0.4983 0.4632 0.133 Uiso 1 1 calc R
H29B H 0.3083 0.4099 0.4792 0.133 Uiso 1 1 calc R
C30 C 0.3314(3) 0.5262(8) 0.5316(3) 0.132(3) Uani 1 1 d .
H30A H 0.3608 0.5104 0.5435 0.158 Uiso 1 1 calc R
H30B H 0.3286 0.5976 0.5279 0.158 Uiso 1 1 calc R
C31 C 0.3210(3) 0.4959(9) 0.5755(3) 0.167(4) Uani 1 1 d .
H31A H 0.2994 0.5384 0.5750 0.250 Uiso 1 1 calc R
H31B H 0.3458 0.5012 0.6103 0.250 Uiso 1 1 calc R
H31C H 0.3112 0.4287 0.5697 0.250 Uiso 1 1 calc R
C32 C 0.24918(19) 0.5100(6) 0.3518(3) 0.0881(19) Uani 1 1 d .
H32A H 0.2349 0.4804 0.3157 0.106 Uiso 1 1 calc R
H32B H 0.2369 0.4816 0.3733 0.106 Uiso 1 1 calc R
C33 C 0.2397(2) 0.6170(7) 0.3460(3) 0.104(2) Uani 1 1 d .
H33A H 0.2549 0.6486 0.3290 0.124 Uiso 1 1 calc R
H33B H 0.2494 0.6460 0.3819 0.124 Uiso 1 1 calc R
C34 C 0.1925(3) 0.6368(8) 0.3116(3) 0.124(3) Uani 1 1 d .
H34A H 0.1826 0.6028 0.2769 0.149 Uiso 1 1 calc R
H34B H 0.1778 0.6087 0.3301 0.149 Uiso 1 1 calc R
C35 C 0.1810(3) 0.7432(8) 0.3007(4) 0.151(4) Uani 1 1 d .
H35A H 0.1874 0.7761 0.3343 0.227 Uiso 1 1 calc R
H35B H 0.1514 0.7491 0.2760 0.227 Uiso 1 1 calc R
H35C H 0.1970 0.7730 0.2846 0.227 Uiso 1 1 calc R
C40 C 0.2945(2) 0.3685(7) 0.3752(3) 0.102(2) Uani 1 1 d .
H40A H 0.2791 0.3491 0.3371 0.122 Uiso 1 1 calc R
H40B H 0.2786 0.3450 0.3932 0.122 Uiso 1 1 calc R
C41 C 0.3361(3) 0.3154(9) 0.3999(4) 0.145(3) Uani 1 1 d .
H41A H 0.3516 0.3302 0.4386 0.174 Uiso 1 1 calc R
H41B H 0.3529 0.3378 0.3827 0.174 Uiso 1 1 calc R
C42 C 0.3285(4) 0.1986(11) 0.3912(5) 0.182(5) Uani 1 1 d .
H42A H 0.3538 0.1637 0.4163 0.219 Uiso 1 1 calc R
H42B H 0.3058 0.1793 0.3990 0.219 Uiso 1 1 calc R
C36 C 0.31751(19) 0.5215(6) 0.3471(2) 0.097(2) Uani 1 1 d .
H36A H 0.3189 0.5928 0.3514 0.117 Uiso 1 1 calc R
H36B H 0.3463 0.4968 0.3642 0.117 Uiso 1 1 calc R
C37 C 0.2973(2) 0.4977(6) 0.2867(3) 0.108(2) Uani 1 1 d .
H37A H 0.2981 0.4267 0.2820 0.130 Uiso 1 1 calc R
H37B H 0.2680 0.5179 0.2696 0.130 Uiso 1 1 calc R
C38 C 0.3188(3) 0.5477(7) 0.2589(3) 0.118(3) Uani 1 1 d .
H38A H 0.3479 0.5253 0.2754 0.142 Uiso 1 1 calc R
H38B H 0.3192 0.6183 0.2655 0.142 Uiso 1 1 calc R
C39 C 0.2995(3) 0.5312(8) 0.1987(3) 0.151(4) Uani 1 1 d .
H39A H 0.3089 0.4688 0.1917 0.226 Uiso 1 1 calc R
H39B H 0.3079 0.5834 0.1824 0.226 Uiso 1 1 calc R
H39C H 0.2693 0.5308 0.1834 0.226 Uiso 1 1 calc R
C43 C 0.3180(4) 0.1727(10) 0.3370(6) 0.215(6) Uani 1 1 d .
H43A H 0.2891 0.1894 0.3133 0.322 Uiso 1 1 calc R
H43B H 0.3220 0.1028 0.3350 0.322 Uiso 1 1 calc R
H43C H 0.3359 0.2082 0.3258 0.322 Uiso 1 1 calc R
S4 S 0.04106(8) 0.7595(2) 0.32659(9) 0.1410(10) Uani 1 1 d .
O7 O 0.05688(19) 0.7738(4) 0.3860(2) 0.137(2) Uani 1 1 d .
C45 C 0.0620(4) 0.6476(9) 0.3190(4) 0.194(5) Uani 1 1 d .
H45A H 0.0521 0.5948 0.3332 0.292 Uiso 1 1 calc R
H45B H 0.0922 0.6504 0.3386 0.292 Uiso 1 1 calc R
H45C H 0.0532 0.6361 0.2810 0.292 Uiso 1 1 calc R
C44 C 0.0713(4) 0.8342(8) 0.3074(4) 0.177(4) Uani 1 1 d .
H44A H 0.1007 0.8233 0.3316 0.265 Uiso 1 1 calc R
H44B H 0.0645 0.9024 0.3092 0.265 Uiso 1 1 calc R
H44C H 0.0654 0.8183 0.2707 0.265 Uiso 1 1 calc R
F1 F 0.06188(9) 0.2485(2) 0.09758(12) 0.0811(10) Uani 1 1 d .
H9N H 0.1145(7) 0.284(5) 0.107(2) 0.11(2) Uiso 1 1 d D
H6N H 0.0569(14) 0.1132(5) 0.0835(18) 0.045(15) Uiso 1 1 d D
H5N H 0.0478(18) 0.1439(18) 0.144(2) 0.08(2) Uiso 1 1 d D
H8N H 0.1112(17) 0.269(4) 0.179(2) 0.062(17) Uiso 1 1 d .
S5 S 0.18014(18) 0.3316(4) 0.4224(2) 0.260(2) Uiso 1 1 d D
O8 O 0.2188(3) 0.3224(8) 0.4158(4) 0.223(3) Uiso 1 1 d .
C47 C 0.1488(4) 0.4355(8) 0.3942(6) 0.258(7) Uiso 1 1 d D
H47A H 0.1563 0.4661 0.3686 0.387 Uiso 1 1 calc R
H47B H 0.1531 0.4817 0.4226 0.387 Uiso 1 1 calc R
H47C H 0.1196 0.4162 0.3756 0.387 Uiso 1 1 calc R
C46 C 0.1923(6) 0.3528(17) 0.4901(3) 0.343(11) Uiso 1 1 d D
H46A H 0.2218 0.3412 0.5132 0.514 Uiso 1 1 calc R
H46B H 0.1761 0.3089 0.5003 0.514 Uiso 1 1 calc R
H46C H 0.1856 0.4201 0.4942 0.514 Uiso 1 1 calc R

loop_
_atom_site_aniso_label
_atom_site_aniso_U_11
_atom_site_aniso_U_22
_atom_site_aniso_U_33
_atom_site_aniso_U_23
_atom_site_aniso_U_13
_atom_site_aniso_U_12
S3 0.0824(13) 0.226(3) 0.0798(12) -0.0309(14) 0.0398(10) -0.0452(14)
S1 0.1045(15) 0.168(2) 0.1388(18) 0.0002(15) 0.0733(14) 0.0359(15)
S2 0.162(2) 0.1108(19) 0.1073(15) 0.0181(13) 0.0614(15) -0.0102(15)
O1 0.239(9) 0.224(9) 0.092(4) -0.002(5) 0.073(5) 0.007(7)
O2 0.154(6) 0.203(8) 0.100(5) 0.033(5) 0.016(4) -0.013(5)
O3 0.199(6) 0.158(6) 0.123(5) -0.046(4) 0.100(5) -0.060(5)
O4 0.278(10) 0.133(6) 0.151(6) -0.035(5) 0.113(6) -0.015(7)
O5 0.202(7) 0.336(12) 0.114(5) -0.042(6) 0.110(6) -0.078(7)
O6 0.165(6) 0.268(9) 0.147(5) 0.023(5) 0.110(5) -0.030(6)
N1 0.100(4) 0.120(5) 0.072(3) 0.002(3) 0.059(3) -0.002(3)
N2 0.080(4) 0.142(5) 0.080(4) 0.008(3) 0.050(3) 0.016(3)
N3 0.065(3) 0.103(4) 0.083(4) 0.002(3) 0.036(3) 0.006(3)
N4 0.163(8) 0.143(8) 0.086(6) 0.009(5) 0.049(6) -0.032(6)
N5 0.097(4) 0.110(6) 0.081(4) 0.013(4) 0.050(3) -0.007(4)
N6 0.080(3) 0.082(5) 0.086(4) 0.001(4) 0.040(3) -0.010(3)
N7 0.124(5) 0.115(7) 0.116(6) -0.028(6) 0.063(5) -0.031(5)
N8 0.065(4) 0.135(5) 0.067(3) -0.011(3) 0.035(3) -0.011(3)
N9 0.063(3) 0.118(5) 0.063(3) -0.006(3) 0.034(3) -0.008(3)
N10 0.123(6) 0.177(8) 0.107(6) 0.014(5) 0.070(5) -0.026(5)
C1 0.107(6) 0.153(8) 0.081(5) -0.013(5) 0.060(5) -0.001(5)
C2 0.111(6) 0.148(7) 0.103(5) 0.004(5) 0.073(5) 0.016(5)
C3 0.077(4) 0.109(6) 0.097(5) -0.002(4) 0.057(4) 0.000(4)
C4 0.063(4) 0.076(5) 0.090(5) -0.007(4) 0.035(4) -0.015(3)
C5 0.090(5) 0.092(5) 0.085(5) 0.007(4) 0.044(4) 0.009(4)
C6 0.117(6) 0.085(6) 0.100(6) -0.009(4) 0.052(5) -0.005(5)
C7 0.103(6) 0.110(7) 0.084(5) -0.004(5) 0.035(5) -0.022(5)
C8 0.089(5) 0.103(6) 0.098(6) 0.018(5) 0.030(5) 0.004(4)
C9 0.074(4) 0.096(6) 0.098(5) -0.001(4) 0.037(4) 0.000(4)
C10 0.110(5) 0.144(8) 0.101(5) 0.014(5) 0.077(5) -0.007(5)
C11 0.110(5) 0.140(8) 0.084(5) 0.018(5) 0.054(4) -0.018(5)
C12 0.080(4) 0.117(7) 0.072(4) 0.011(4) 0.036(4) -0.007(4)
C13 0.056(4) 0.086(6) 0.085(5) -0.008(4) 0.030(3) -0.015(3)
C14 0.077(4) 0.090(5) 0.084(4) -0.008(4) 0.038(4) -0.010(4)
C15 0.085(5) 0.089(6) 0.099(5) -0.006(4) 0.049(4) -0.014(4)
C16 0.069(4) 0.130(8) 0.082(5) -0.024(5) 0.034(4) -0.024(4)
C17 0.103(6) 0.097(6) 0.100(6) -0.024(5) 0.036(5) -0.031(4)
C18 0.078(4) 0.105(7) 0.087(5) -0.002(5) 0.028(4) -0.024(4)
C19 0.079(5) 0.165(8) 0.063(4) 0.005(4) 0.033(4) 0.001(4)
C20 0.084(4) 0.150(7) 0.071(4) -0.007(4) 0.046(4) -0.002(4)
C21 0.067(4) 0.099(5) 0.077(4) 0.000(3) 0.041(3) -0.001(3)
C22 0.064(4) 0.096(5) 0.070(4) -0.002(3) 0.035(3) -0.005(3)
C23 0.074(4) 0.142(7) 0.081(5) -0.008(4) 0.041(4) -0.023(4)
C24 0.104(6) 0.159(8) 0.073(4) -0.007(4) 0.051(4) -0.022(5)
C25 0.111(6) 0.126(7) 0.081(5) 0.007(4) 0.064(5) -0.013(5)
C26 0.097(5) 0.168(8) 0.097(6) 0.008(5) 0.064(5) -0.029(5)
C27 0.082(5) 0.169(8) 0.075(4) 0.007(4) 0.037(4) -0.030(5)
N11 0.064(3) 0.116(5) 0.074(3) -0.010(3) 0.035(3) -0.008(3)
C28 0.077(4) 0.145(7) 0.075(4) -0.014(4) 0.032(4) -0.012(4)
C29 0.110(5) 0.152(8) 0.083(5) -0.008(5) 0.056(4) -0.005(5)
C30 0.119(6) 0.195(10) 0.084(5) -0.022(5) 0.050(5) -0.029(6)
C31 0.178(9) 0.246(13) 0.101(6) -0.009(7) 0.085(7) -0.014(8)
C32 0.076(4) 0.113(6) 0.083(4) -0.001(4) 0.043(4) -0.007(4)
C33 0.097(6) 0.130(8) 0.096(5) -0.007(5) 0.055(4) -0.002(5)
C34 0.106(6) 0.159(10) 0.116(6) 0.016(6) 0.058(5) 0.013(6)
C35 0.161(9) 0.157(10) 0.162(9) 0.040(7) 0.098(7) 0.047(7)
C40 0.091(5) 0.128(8) 0.089(5) -0.005(5) 0.044(4) -0.002(5)
C41 0.113(7) 0.179(11) 0.128(7) -0.034(7) 0.044(6) 0.021(7)
C42 0.207(12) 0.216(14) 0.135(9) 0.015(9) 0.089(9) 0.092(10)
C36 0.078(4) 0.142(7) 0.087(4) -0.029(4) 0.051(4) -0.027(4)
C37 0.104(5) 0.136(7) 0.097(5) -0.015(5) 0.058(4) -0.035(5)
C38 0.122(6) 0.153(8) 0.106(6) -0.020(5) 0.075(5) -0.033(5)
C39 0.182(9) 0.194(10) 0.100(6) -0.030(6) 0.087(6) -0.070(7)
C43 0.238(14) 0.204(14) 0.202(13) 0.001(10) 0.102(11) 0.085(11)
S4 0.147(2) 0.179(3) 0.0939(15) 0.0046(15) 0.0541(15) 0.0031(18)
O7 0.173(5) 0.151(5) 0.089(3) 0.006(3) 0.063(3) 0.036(4)
C45 0.317(16) 0.157(11) 0.145(9) -0.019(7) 0.138(10) -0.001(10)
C44 0.229(12) 0.170(10) 0.143(8) 0.018(7) 0.097(9) -0.028(9)
F1 0.0642(19) 0.107(3) 0.077(2) 0.0060(18) 0.0376(17) 0.0005(17)

loop_
_atom_type_symbol
_atom_type_description
_atom_type_scat_dispersion_real
_atom_type_scat_dispersion_imag
_atom_type_scat_source
C C 0.0033 0.0016 'International Tables Vol C Tables 4.2.6.8 and 6.1.1.4'
H H 0.0000 0.0000 'International Tables Vol C Tables 4.2.6.8 and 6.1.1.4'
F F 0.0171 0.0103 'International Tables Vol C Tables 4.2.6.8 and 6.1.1.4'
N N 0.0061 0.0033 'International Tables Vol C Tables 4.2.6.8 and 6.1.1.4'
O O 0.0106 0.0060 'International Tables Vol C Tables 4.2.6.8 and 6.1.1.4'
S S 0.1246 0.1234 'International Tables Vol C Tables 4.2.6.8 and 6.1.1.4'

loop_
_geom_angle_atom_site_label_1
_geom_angle_atom_site_label_2
_geom_angle_atom_site_label_3
_geom_angle
C19 N1 C10 111.7(6)
C19 N1 C1 110.0(6)
C10 N1 C1 111.2(6)
C3 N2 C2 124.5(5)
C3 N2 H2N 117.8
C2 N2 H2N 117.8
C3 N3 C4 133.9(6)
C3 N3 H3N 113.1
C4 N3 H3N 113.1
O2 N4 O1 122.7(9)
O2 N4 C7 120.7(10)
O1 N4 C7 116.0(10)
C12 N5 C11 125.0(7)
C12 N5 H5N 115(4)
C11 N5 H5N 120(4)
C13 N6 C12 133.6(7)
C13 N6 H6N 116(3)
C12 N6 H6N 111(3)
O4 N7 O3 122.5(9)
O4 N7 C16 118.5(9)
O3 N7 C16 119.0(9)
C21 N8 C20 125.0(6)
C21 N8 H8N 116(3)
C20 N8 H8N 119(3)
C21 N9 C22 130.7(5)
C21 N9 H9N 119(4)
C22 N9 H9N 110(4)
O5 N10 O6 122.7(8)
O5 N10 C25 118.9(8)
O6 N10 C25 118.4(8)
N1 C1 C2 113.2(6)
N1 C1 H1A 108.9
C2 C1 H1A 108.9
N1 C1 H1B 108.9
C2 C1 H1B 108.9
H1A C1 H1B 107.7
N2 C2 C1 109.9(5)
N2 C2 H2A 109.7
C1 C2 H2A 109.7
N2 C2 H2B 109.7
C1 C2 H2B 109.7
H2A C2 H2B 108.2
N2 C3 N3 111.0(5)
N2 C3 S1 123.4(5)
N3 C3 S1 125.6(6)
C5 C4 N3 116.9(6)
C5 C4 C9 117.7(6)
N3 C4 C9 125.4(6)
C6 C5 C4 123.7(7)
C6 C5 H5 118.2
C4 C5 H5 118.1
C5 C6 C7 117.6(7)
C5 C6 H6 121.2
C7 C6 H6 121.2
C6 C7 C8 121.1(7)
C6 C7 N4 121.2(9)
C8 C7 N4 117.8(9)
C9 C8 C7 120.0(7)
C9 C8 H8 120.0
C7 C8 H8 120.0
C8 C9 C4 119.9(7)
C8 C9 H9 120.0
C4 C9 H9 120.0
N1 C10 C11 112.6(5)
N1 C10 H10A 109.0
C11 C10 H10A 109.1
N1 C10 H10B 109.1
C11 C10 H10B 109.1
H10A C10 H10B 107.8
N5 C11 C10 111.1(6)
N5 C11 H11A 109.4
C10 C11 H11A 109.4
N5 C11 H11B 109.4
C10 C11 H11B 109.4
H11A C11 H11B 108.0
N5 C12 N6 111.3(7)
N5 C12 S2 122.3(5)
N6 C12 S2 126.4(6)
N6 C13 C14 116.8(7)
N6 C13 C18 126.6(7)
C14 C13 C18 116.6(6)
C15 C14 C13 124.4(7)
C15 C14 H14 117.8
C13 C14 H14 117.8
C16 C15 C14 116.8(7)
C16 C15 H15 121.6
C14 C15 H15 121.6
C15 C16 C17 121.8(7)
C15 C16 N7 120.0(8)
C17 C16 N7 118.1(9)
C18 C17 C16 120.3(8)
C18 C17 H17 119.9
C16 C17 H17 119.9
C17 C18 C13 120.2(7)
C17 C18 H18 119.9
C13 C18 H18 119.9
N1 C19 C20 114.7(6)
N1 C19 H19A 108.7
C20 C19 H19A 108.6
N1 C19 H19B 108.6
C20 C19 H19B 108.6
H19A C19 H19B 107.6
N8 C20 C19 108.1(5)
N8 C20 H20A 110.1
C19 C20 H20A 110.1
N8 C20 H20B 110.1
C19 C20 H20B 110.1
H20A C20 H20B 108.4
N8 C21 N9 112.2(5)
N8 C21 S3 121.0(5)
N9 C21 S3 126.8(4)
C23 C22 N9 116.0(5)
C23 C22 C27 117.8(5)
N9 C22 C27 126.2(6)
C22 C23 C24 123.2(6)
C22 C23 H23 118.4
C24 C23 H23 118.4
C25 C24 C23 117.7(7)
C25 C24 H24 121.2
C23 C24 H24 121.1
C26 C25 C24 120.8(6)
C26 C25 N10 119.8(7)
C24 C25 N10 119.4(7)
C25 C26 C27 121.7(6)
C25 C26 H26 119.2
C27 C26 H26 119.2
C26 C27 C22 118.8(6)
C26 C27 H27 120.6
C22 C27 H27 120.6
C40 N11 C32 105.2(5)
C40 N11 C36 110.7(5)
C32 N11 C36 112.0(5)
C40 N11 C28 111.9(5)
C32 N11 C28 111.8(5)
C36 N11 C28 105.4(5)
C29 C28 N11 116.6(6)
C29 C28 H28A 108.2
N11 C28 H28A 108.1
C29 C28 H28B 108.1
N11 C28 H28B 108.2
H28A C28 H28B 107.3
C30 C29 C28 111.6(6)
C30 C29 H29A 109.3
C28 C29 H29A 109.3
C30 C29 H29B 109.3
C28 C29 H29B 109.3
H29A C29 H29B 108.0
C31 C30 C29 117.2(7)
C31 C30 H30A 108.1
C29 C30 H30A 108.0
C31 C30 H30B 107.9
C29 C30 H30B 108.0
H30A C30 H30B 107.3
C30 C31 H31A 109.5
C30 C31 H31B 109.5
H31A C31 H31B 109.5
C30 C31 H31C 109.4
H31A C31 H31C 109.5
H31B C31 H31C 109.5
C33 C32 N11 117.6(6)
C33 C32 H32A 107.9
N11 C32 H32A 107.9
C33 C32 H32B 107.9
N11 C32 H32B 107.9
H32A C32 H32B 107.2
C32 C33 C34 111.7(7)
C32 C33 H33A 109.3
C34 C33 H33A 109.3
C32 C33 H33B 109.3
C34 C33 H33B 109.2
H33A C33 H33B 107.9
C35 C34 C33 114.6(8)
C35 C34 H34A 108.6
C33 C34 H34A 108.6
C35 C34 H34B 108.6
C33 C34 H34B 108.7
H34A C34 H34B 107.6
C34 C35 H35A 109.4
C34 C35 H35B 109.5
H35A C35 H35B 109.5
C34 C35 H35C 109.5
H35A C35 H35C 109.5
H35B C35 H35C 109.5
N11 C40 C41 117.8(7)
N11 C40 H40A 107.8
C41 C40 H40A 107.9
N11 C40 H40B 107.9
C41 C40 H40B 107.9
H40A C40 H40B 107.2
C40 C41 C42 109.8(8)
C40 C41 H41A 109.7
C42 C41 H41A 109.7
C40 C41 H41B 109.7
C42 C41 H41B 109.6
H41A C41 H41B 108.2
C43 C42 C41 110.2(11)
C43 C42 H42A 109.6
C41 C42 H42A 109.6
C43 C42 H42B 109.6
C41 C42 H42B 109.6
H42A C42 H42B 108.1
C37 C36 N11 115.5(5)
C37 C36 H36A 108.4
N11 C36 H36A 108.4
C37 C36 H36B 108.4
N11 C36 H36B 108.4
H36A C36 H36B 107.5
C38 C37 C36 112.4(6)
C38 C37 H37A 109.1
C36 C37 H37A 109.1
C38 C37 H37B 109.1
C36 C37 H37B 109.1
H37A C37 H37B 107.8
C37 C38 C39 115.5(6)
C37 C38 H38A 108.4
C39 C38 H38A 108.4
C37 C38 H38B 108.4
C39 C38 H38B 108.4
H38A C38 H38B 107.5
C38 C39 H39A 109.4
C38 C39 H39B 109.5
H39A C39 H39B 109.5
C38 C39 H39C 109.5
H39A C39 H39C 109.5
H39B C39 H39C 109.5
C42 C43 H43A 109.5
C42 C43 H43B 109.5
H43A C43 H43B 109.5
C42 C43 H43C 109.5
H43A C43 H43C 109.5
H43B C43 H43C 109.5
O7 S4 C44 107.2(4)
O7 S4 C45 106.5(4)
C44 S4 C45 95.9(6)
S4 C45 H45A 109.5
S4 C45 H45B 109.5
H45A C45 H45B 109.5
S4 C45 H45C 109.5
H45A C45 H45C 109.5
H45B C45 H45C 109.5
S4 C44 H44A 109.5
S4 C44 H44B 109.4
H44A C44 H44B 109.5
S4 C44 H44C 109.5
H44A C44 H44C 109.5
H44B C44 H44C 109.5
O8 S5 C47 117.1(7)
O8 S5 C46 111.7(8)
C47 S5 C46 97.8(9)
S5 C47 H47A 109.5
S5 C47 H47B 109.4
H47A C47 H47B 109.5
S5 C47 H47C 109.5
H47A C47 H47C 109.5
H47B C47 H47C 109.5
S5 C46 H46A 110.0
S5 C46 H46B 110.0
H46A C46 H46B 109.0
S5 C46 H46C 109.0
H46A C46 H46C 110.0
H46B C46 H46C 109.0

loop_
_geom_bond_atom_site_label_1
_geom_bond_atom_site_label_2
_geom_bond_distance
S3 C21 1.658(6)
S1 C3 1.660(7)
S2 C12 1.657(8)
O1 N4 1.241(10)
O2 N4 1.216(10)
O3 N7 1.216(9)
O4 N7 1.193(9)
O5 N10 1.177(9)
O6 N10 1.205(8)
N1 C19 1.455(8)
N1 C10 1.468(8)
N1 C1 1.475(9)
N2 C3 1.332(8)
N2 C2 1.465(7)
N2 H2N 0.8600
N3 C3 1.372(7)
N3 C4 1.395(8)
N3 H3N 0.8600
N4 C7 1.454(10)
N5 C12 1.340(9)
N5 C11 1.457(8)
N5 H5N 0.9100(12)
N6 C13 1.371(8)
N6 C12 1.373(8)
N6 H6N 0.9100(11)
N7 C16 1.456(10)
N8 C21 1.354(7)
N8 C20 1.446(7)
N8 H8N 0.85(5)
N9 C21 1.367(7)
N9 C22 1.390(7)
N9 H9N 0.9100(11)
N10 C25 1.463(9)
C1 C2 1.524(10)
C1 H1A 0.9700
C1 H1B 0.9700
C2 H2A 0.9700
C2 H2B 0.9700
C4 C5 1.362(8)
C4 C9 1.402(9)
C5 C6 1.359(9)
C5 H5 0.9300
C6 C7 1.371(10)
C6 H6 0.9300
C7 C8 1.384(10)
C8 C9 1.361(9)
C8 H8 0.9300
C9 H9 0.9300
C10 C11 1.497(10)
C10 H10A 0.9700
C10 H10B 0.9700
C11 H11A 0.9700
C11 H11B 0.9700
C13 C14 1.383(8)
C13 C18 1.386(9)
C14 C15 1.368(9)
C14 H14 0.9300
C15 C16 1.352(10)
C15 H15 0.9300
C16 C17 1.374(10)
C17 C18 1.370(10)
C17 H17 0.9300
C18 H18 0.9300
C19 C20 1.519(9)
C19 H19A 0.9700
C19 H19B 0.9700
C20 H20A 0.9700
C20 H20B 0.9700
C22 C23 1.373(8)
C22 C27 1.395(8)
C23 C24 1.375(8)
C23 H23 0.9300
C24 C25 1.371(9)
C24 H24 0.9300
C25 C26 1.351(9)
C26 C27 1.381(9)
C26 H26 0.9300
C27 H27 0.9300
N11 C40 1.498(9)
N11 C32 1.517(8)
N11 C36 1.518(7)
N11 C28 1.527(8)
C28 C29 1.510(9)
C28 H28A 0.9700
C28 H28B 0.9700
C29 C30 1.496(9)
C29 H29A 0.9700
C29 H29B 0.9700
C30 C31 1.485(10)
C30 H30A 0.9700
C30 H30B 0.9700
C31 H31A 0.9600
C31 H31B 0.9600
C31 H31C 0.9600
C32 C33 1.477(10)
C32 H32A 0.9700
C32 H32B 0.9700
C33 C34 1.528(10)
C33 H33A 0.9700
C33 H33B 0.9700
C34 C35 1.487(11)
C34 H34A 0.9700
C34 H34B 0.9700
C35 H35A 0.9600
C35 H35B 0.9600
C35 H35C 0.9600
C40 C41 1.501(10)
C40 H40A 0.9700
C40 H40B 0.9700
C41 C42 1.600(16)
C41 H41A 0.9700
C41 H41B 0.9700
C42 C43 1.411(13)
C42 H42A 0.9700
C42 H42B 0.9700
C36 C37 1.516(8)
C36 H36A 0.9700
C36 H36B 0.9700
C37 C38 1.481(9)
C37 H37A 0.9700
C37 H37B 0.9700
C38 C39 1.493(10)
C38 H38A 0.9700
C38 H38B 0.9700
C39 H39A 0.9600
C39 H39B 0.9600
C39 H39C 0.9600
C43 H43A 0.9600
C43 H43B 0.9600
C43 H43C 0.9600
S4 O7 1.482(5)
S4 C44 1.736(10)
S4 C45 1.744(11)
C45 H45A 0.9600
C45 H45B 0.9600
C45 H45C 0.9600
C44 H44A 0.9600
C44 H44B 0.9600
C44 H44C 0.9600
S5 O8 1.484(9)
S5 C47 1.7393(11)
S5 C46 1.7396(11)
C47 H47A 0.9601
C47 H47B 0.9601
C47 H47C 0.9601
C46 H46A 0.9600
C46 H46B 0.9600
C46 H46C 0.9600

loop_
_geom_torsion_atom_site_label_1
_geom_torsion_atom_site_label_2
_geom_torsion_atom_site_label_3
_geom_torsion_atom_site_label_4
_geom_torsion
C19 N1 C1 C2 165.3(5)
C10 N1 C1 C2 -70.4(7)
C3 N2 C2 C1 -172.4(7)
N1 C1 C2 N2 -51.4(8)
C2 N2 C3 N3 -172.3(6)
C2 N2 C3 S1 6.6(10)
C4 N3 C3 N2 -176.8(6)
C4 N3 C3 S1 4.3(11)
C3 N3 C4 C5 -177.3(6)
C3 N3 C4 C9 5.9(11)
N3 C4 C5 C6 -179.5(6)
C9 C4 C5 C6 -2.3(10)
C4 C5 C6 C7 1.8(11)
C5 C6 C7 C8 -0.5(11)
C5 C6 C7 N4 -178.9(7)
O2 N4 C7 C6 -179.3(9)
O1 N4 C7 C6 -7.8(12)
O2 N4 C7 C8 2.3(12)
O1 N4 C7 C8 173.8(8)
C6 C7 C8 C9 0.0(11)
N4 C7 C8 C9 178.4(6)
C7 C8 C9 C4 -0.6(10)
C5 C4 C9 C8 1.7(9)
N3 C4 C9 C8 178.5(6)
C19 N1 C10 C11 -69.1(7)
C1 N1 C10 C11 167.6(6)
C12 N5 C11 C10 -178.3(6)
N1 C10 C11 N5 -50.9(8)
C11 N5 C12 N6 -176.7(6)
C11 N5 C12 S2 2.9(10)
C13 N6 C12 N5 -172.2(6)
C13 N6 C12 S2 8.2(10)
C12 N6 C13 C14 179.9(6)
C12 N6 C13 C18 1.3(11)
N6 C13 C14 C15 178.8(5)
C18 C13 C14 C15 -2.5(9)
C13 C14 C15 C16 1.0(9)
C14 C15 C16 C17 0.5(10)
C14 C15 C16 N7 -179.1(6)
O4 N7 C16 C15 179.9(8)
O3 N7 C16 C15 -2.0(11)
O4 N7 C16 C17 0.2(11)
O3 N7 C16 C17 178.3(7)
C15 C16 C17 C18 -0.4(11)
N7 C16 C17 C18 179.3(6)
C16 C17 C18 C13 -1.2(10)
N6 C13 C18 C17 -178.9(6)
C14 C13 C18 C17 2.5(9)
C10 N1 C19 C20 163.5(6)
C1 N1 C19 C20 -72.5(7)
C21 N8 C20 C19 -159.3(7)
N1 C19 C20 N8 -49.3(8)
C20 N8 C21 N9 -173.1(6)
C20 N8 C21 S3 9.1(10)
C22 N9 C21 N8 -176.9(6)
C22 N9 C21 S3 0.7(11)
C21 N9 C22 C23 174.8(7)
C21 N9 C22 C27 -4.7(12)
N9 C22 C23 C24 -177.1(7)
C27 C22 C23 C24 2.4(11)
C22 C23 C24 C25 -0.8(12)
C23 C24 C25 C26 -0.8(12)
C23 C24 C25 N10 177.6(7)
O5 N10 C25 C26 172.2(10)
O6 N10 C25 C26 -8.6(13)
O5 N10 C25 C24 -6.2(14)
O6 N10 C25 C24 173.0(9)
C24 C25 C26 C27 0.7(13)
N10 C25 C26 C27 -177.7(7)
C25 C26 C27 C22 0.9(12)
C23 C22 C27 C26 -2.4(11)
N9 C22 C27 C26 177.0(7)
C40 N11 C28 C29 -56.3(8)
C32 N11 C28 C29 61.4(9)
C36 N11 C28 C29 -176.6(6)
N11 C28 C29 C30 -178.2(6)
C28 C29 C30 C31 -179.3(8)
C40 N11 C32 C33 -177.3(5)
C36 N11 C32 C33 -57.0(7)
C28 N11 C32 C33 61.1(7)
N11 C32 C33 C34 171.0(5)
C32 C33 C34 C35 -175.7(7)
C32 N11 C40 C41 -177.8(6)
C36 N11 C40 C41 61.0(8)
C28 N11 C40 C41 -56.3(8)
N11 C40 C41 C42 -178.0(6)
C40 C41 C42 C43 77.1(11)
C40 N11 C36 C37 61.6(8)
C32 N11 C36 C37 -55.4(9)
C28 N11 C36 C37 -177.2(6)
N11 C36 C37 C38 175.5(7)
C36 C37 C38 C39 -177.5(8)
